data_2200776
loop_
_publ_author_name
'Mitsunobu Doi'
'Akiko Asano'
'Yoshihide Usami'
'Yoshio Katsuya'
'Masamichi Nakai'
'Masahiro Sasaki'
'Taizo Taniguchi'
'Hiroshi Hasegawa'

_publ_section_title
;
 A folded conformation of an ascidiacyclamide derivative:
 3-methoxysulfoxide-(2<i>R</i>,3<i>R</i>)-threoninyl
 desoxazoline-ascidiacyclamide
;
_journal_issue 11
_journal_name_full 'Acta Crystallographica Section E'
_journal_page_first o1019
_journal_page_last o1021
_journal_paper_doi 10.1107/S1600536801016129
_journal_volume 57
_journal_year 2001
_chemical_formula_iupac 'C38 H60 N8 O12 S4'
_chemical_formula_moiety 'C38 H60 N8 O12 S4'
_chemical_formula_sum 'C38 H60 N8 O12 S4'
_chemical_formula_weight 949.18
_chemical_name_common asco8-m
_chemical_name_systematic
;
 Diastereomer 8 of desoxazolin-ascidiacyclamide derivatives
 cyclo(-Ile-D-allo-MsThr-D-Val-Thz-Ile-D-allo-MsThr-D-Val-Thz-)
 Ms=methoxysufonyl
;
_space_group_IT_number 19
_symmetry_cell_setting orthorhombic
_symmetry_space_group_name_Hall 'P 2ac 2ab'
_symmetry_space_group_name_H-M 'P 21 21 21'
_audit_creation_method SHELXL-97
_cell_angle_alpha 90.00
_cell_angle_beta 90.00
_cell_angle_gamma 90.00
_cell_formula_units_Z 4
_cell_length_a 10.7820(3)
_cell_length_b 19.6026(4)
_cell_length_c 22.5181(7)
_cell_measurement_reflns_used 6840
_cell_measurement_temperature 100(2)
_cell_measurement_theta_max 31.0
_cell_measurement_theta_min 1.19
_cell_volume 4759.3(2)
_computing_cell_refinement 'MOSFLM (Leslie, 1999)'
_computing_data_collection 'PROCESS (Higashi, 1996)'
_computing_data_reduction MOSFLM
_computing_molecular_graphics 'PLATON (Spek, 1998)'
_computing_publication_material PLATON
_computing_structure_refinement 'SHELXL97 (Sheldrick, 1997)'
_computing_structure_solution 'SHELXS97 (Sheldrick, 1997)'
_diffrn_ambient_temperature 100(2)
_diffrn_detector_area_resol_mean 10
_diffrn_measured_fraction_theta_full .994
_diffrn_measured_fraction_theta_max .994
_diffrn_measurement_device_type 'Rigaku R-AXIS-IV'
_diffrn_measurement_method oscillation
_diffrn_radiation_monochromator diamond
_diffrn_radiation_source 'double monochromated beam'
_diffrn_radiation_type synchrotron
_diffrn_radiation_wavelength .83600
_diffrn_reflns_av_R_equivalents .0554
_diffrn_reflns_av_sigmaI/netI .0503
_diffrn_reflns_limit_h_max 13
_diffrn_reflns_limit_h_min -13
_diffrn_reflns_limit_k_max 23
_diffrn_reflns_limit_k_min -23
_diffrn_reflns_limit_l_max 27
_diffrn_reflns_limit_l_min 0
_diffrn_reflns_number 16269
_diffrn_reflns_theta_full 30.60
_diffrn_reflns_theta_max 30.60
_diffrn_reflns_theta_min 1.62
_exptl_absorpt_coefficient_mu .265
_exptl_absorpt_correction_type none
_exptl_crystal_colour colorless
_exptl_crystal_density_diffrn 1.325
_exptl_crystal_density_method 'not measured'
_exptl_crystal_description block
_exptl_crystal_F_000 2016
_exptl_crystal_size_max .08
_exptl_crystal_size_mid .08
_exptl_crystal_size_min .08
_refine_diff_density_max 1.314
_refine_diff_density_min -.665
_refine_ls_abs_structure_details 'Flack (1983)'
_refine_ls_abs_structure_Flack .38(15)
_refine_ls_extinction_coef .0085(10)
_refine_ls_extinction_method SHELXL97
_refine_ls_goodness_of_fit_ref 1.047
_refine_ls_hydrogen_treatment constr
_refine_ls_matrix_type full
_refine_ls_number_parameters 560
_refine_ls_number_reflns 4973
_refine_ls_number_restraints 0
_refine_ls_restrained_S_all 1.047
_refine_ls_R_factor_all .0783
_refine_ls_R_factor_gt .0750
_refine_ls_shift/su_max .042
_refine_ls_shift/su_mean .004
_refine_ls_structure_factor_coef Fsqd
_refine_ls_weighting_details 'calc w = 1/[\s^2^(Fo^2^)+(0.1152P)^2^+7.3374P] where P = (Fo^2^+2Fc^2^)/3'
_refine_ls_weighting_scheme calc
_refine_ls_wR_factor_ref .2014
_reflns_number_gt 4759
_reflns_number_total 4973
_reflns_threshold_expression I>2\s(I)
_cod_data_source_file wn6056.cif
_cod_data_source_block I
_cod_original_sg_symbol_H-M 'P21 21 21'
_cod_database_code 2200776
_cod_database_fobs_code 2200776

loop_
_symmetry_equiv_pos_as_xyz
'x, y, z'
'-x+1/2, -y, z+1/2'
'-x, y+1/2, -z+1/2'
'x+1/2, -y+1/2, -z'

loop_
_atom_site_label
_atom_site_fract_x
_atom_site_fract_y
_atom_site_fract_z
_atom_site_U_iso_or_equiv
_atom_site_adp_type
_atom_site_calc_flag
_atom_site_refinement_flags
_atom_site_occupancy
_atom_site_disorder_assembly
_atom_site_disorder_group
_atom_site_type_symbol
N1 .4046(4) .6583(2) .75546(19) .0272(9) Uani d . 1 . . N
H1 .3890 .6161 .7482 .041 Uiso calc R 1 . . H
C2 .4189(5) .7065(3) .7065(2) .0274(10) Uani d . 1 . . C
H2 .4917 .7350 .7147 .041 Uiso calc R 1 . . H
C3 .4404(5) .6693(3) .6476(2) .0332(12) Uani d . 1 . . C
H3 .3784 .6331 .6430 .050 Uiso calc R 1 . . H
C4 .4295(7) .7200(4) .5953(3) .0490(16) Uani d . 1 . . C
H4A .4437 .6963 .5586 .049 Uiso calc R 1 . . H
H4B .4902 .7555 .5999 .049 Uiso calc R 1 . . H
H4C .3480 .7396 .5950 .049 Uiso calc R 1 . . H
C5 .5714(7) .6377(4) .6483(3) .0521(17) Uani d . 1 . . C
H5A .6323 .6735 .6427 .063 Uiso calc R 1 . . H
H5B .5861 .6171 .6868 .063 Uiso calc R 1 . . H
C6 .5885(8) .5841(5) .6005(4) .069(2) Uani d . 1 . . C
H6A .6700 .5647 .6037 .069 Uiso calc R 1 . . H
H6B .5790 .6048 .5621 .069 Uiso calc R 1 . . H
H6C .5275 .5489 .6054 .069 Uiso calc R 1 . . H
C7 .3045(5) .7528(3) .7051(2) .0296(11) Uani d . 1 . . C
O8 .1980(3) .73054(19) .69896(19) .0335(9) Uani d . 1 . . O
N9 .3288(4) .8200(2) .7116(2) .0299(10) Uani d . 1 . . N
H9 .4043 .8339 .7131 .045 Uiso calc R 1 . . H
C10 .2276(5) .8691(3) .7162(3) .0323(12) Uani d . 1 . . C
H10 .1627 .8542 .6887 .048 Uiso calc R 1 . . H
C11 .2698(6) .9408(3) .6956(3) .0417(14) Uani d . 1 . . C
H11 .1964 .9695 .6899 .063 Uiso calc R 1 . . H
C12 .3572(6) .9761(3) .7384(4) .0476(16) Uani d . 1 . . C
H12A .3166 .9819 .7761 .048 Uiso calc R 1 . . H
H12B .3798 1.0199 .7228 .048 Uiso calc R 1 . . H
H12C .4303 .9488 .7436 .048 Uiso calc R 1 . . H
O13 .3327(4) .9332(3) .6389(2) .0491(11) Uani d . 1 . . O
S14 .2687(2) .96181(14) .57976(10) .0720(6) Uani d . 1 . . S
O15 .3601(6) .9473(4) .5354(3) .0767(17) Uani d . 1 . . O
O16 .1545(6) .9161(4) .5695(4) .094(2) Uani d . 1 . . O
C17 .1761(10) .8445(5) .5531(5) .082(3) Uani d . 1 . . C
H17A .0979 .8220 .5472 .074 Uiso calc R 1 . . H
H17B .2209 .8220 .5844 .074 Uiso calc R 1 . . H
H17C .2235 .8426 .5171 .074 Uiso calc R 1 . . H
C18 .1689(5) .8733(3) .7774(3) .0332(12) Uani d . 1 . . C
O19 .0790(4) .9108(2) .7849(2) .0422(10) Uani d . 1 . . O
N20 .2190(4) .8355(2) .8215(2) .0332(10) Uani d . 1 . . N
H20 .2901 .8165 .8161 .050 Uiso calc R 1 . . H
C21 .1551(7) .8262(3) .8777(3) .0425(14) Uani d . 1 . . C
H21 .0756 .8500 .8739 .064 Uiso calc R 1 . . H
C22 .2198(11) .8578(5) .9309(4) .078(3) Uani d . 1 . . C
H22 .1645 .8507 .9649 .070 Uiso calc R 1 . . H
C23 .3310(10) .8259(6) .9453(5) .087(3) Uani d . 1 . . C
H22A .3669 .8477 .9794 .070 Uiso calc R 1 . . H
H22B .3872 .8293 .9124 .070 Uiso calc R 1 . . H
H22C .3158 .7787 .9540 .070 Uiso calc R 1 . . H
C24 .2285(14) .9331(6) .9224(6) .112(5) Uani d . 1 . . C
H24A .2233 .9447 .8814 .101 Uiso d . 1 . . H
H24B .3032 .9495 .9394 .101 Uiso d . 1 . . H
H24C .1584 .9550 .9430 .101 Uiso d . 1 . . H
C25 .1239(5) .7508(3) .8838(2) .0305(11) Uani d . 1 . . C
N26 .1254(4) .7094(2) .8382(2) .0307(10) Uani d . 1 . . N
C27 .0868(5) .6447(3) .8554(2) .0307(11) Uani d . 1 . . C
C28 .0561(6) .6383(3) .9142(3) .0416(14) Uani d . 1 . . C
H28 .0285 .5983 .9321 .062 Uiso calc R 1 . . H
S29 .07597(18) .71455(9) .94953(7) .0473(4) Uani d . 1 . . S
C30 .0796(5) .5885(3) .8123(2) .0286(11) Uani d . 1 . . C
O31 .0529(4) .5298(2) .82810(18) .0364(9) Uani d . 1 . . O
N32 .0989(4) .6059(2) .75495(19) .0281(9) Uani d . 1 . . N
H32 .1177 .6472 .7458 .042 Uiso calc R 1 . . H
C33 .0878(5) .5541(3) .7088(2) .0296(11) Uani d . 1 . . C
H33 .0139 .5266 .7172 .044 Uiso calc R 1 . . H
C34 .0725(6) .5864(3) .6469(2) .0352(12) Uani d . 1 . . C
H34 .1431 .6167 .6396 .053 Uiso calc R 1 . . H
C35 .0728(11) .5304(4) .5999(3) .073(3) Uani d . 1 . . C
H35A .1593 .5200 .5902 .073 Uiso d . 1 . . H
H35B .0338 .5472 .5644 .073 Uiso d . 1 . . H
H35C .0334 .4911 .6140 .073 Uiso d . 1 . . H
C36 -.0474(7) .6288(4) .6444(3) .0480(16) Uani d . 1 . . C
H36A -.1178 .5980 .6448 .058 Uiso calc R 1 . . H
H36B -.0523 .6567 .6799 .058 Uiso calc R 1 . . H
C37 -.0579(10) .6750(4) .5903(4) .071(2) Uani d . 1 . . C
H37A -.1341 .7003 .5923 .071 Uiso calc R 1 . . H
H37B -.0571 .6477 .5549 .071 Uiso calc R 1 . . H
H37C .0108 .7061 .5896 .071 Uiso calc R 1 . . H
C38 .2012(5) .5074(3) .7116(2) .0288(11) Uani d . 1 . . C
O39 .3079(4) .52856(19) .70402(18) .0319(8) Uani d . 1 . . O
N40 .1754(4) .4411(2) .7236(2) .0272(9) Uani d . 1 . . N
H40 .0994 .4283 .7272 .041 Uiso calc R 1 . . H
C41 .2738(5) .3915(3) .7307(2) .0267(10) Uani d . 1 . . C
H41 .3406 .4052 .7037 .040 Uiso calc R 1 . . H
C42 .2343(6) .3193(3) .7120(2) .0335(12) Uani d . 1 . . C
H42 .3080 .2903 .7089 .050 Uiso calc R 1 . . H
C43 .1419(6) .2860(3) .7536(3) .0416(14) Uani d . 1 . . C
H43A .1218 .2412 .7391 .042 Uiso calc R 1 . . H
H43B .0679 .3131 .7553 .042 Uiso calc R 1 . . H
H43C .1774 .2824 .7925 .042 Uiso calc R 1 . . H
O44 .1755(4) .3242(2) .65409(19) .0411(10) Uani d . 1 . . O
S45 .2563(2) .29921(13) .59711(8) .0643(6) Uani d . 1 . . S
O46 .1698(6) .3149(3) .5498(3) .0733(18) Uani d . 1 . . O
O47 .3745(6) .3455(3) .5962(2) .0642(14) Uani d . 1 . . O
C48 .3564(9) .4146(4) .5765(4) .065(2) Uani d . 1 . . C
H48A .4344 .4382 .5768 .058 Uiso calc R 1 . . H
H48B .2995 .4373 .6027 .058 Uiso calc R 1 . . H
H48C .3233 .4144 .5370 .058 Uiso calc R 1 . . H
C49 .3297(4) .3897(3) .7932(2) .0252(10) Uani d . 1 . . C
O50 .4182(3) .3519(2) .80324(17) .0323(8) Uani d . 1 . . O
N51 .2783(4) .4309(2) .83433(18) .0254(9) Uani d . 1 . . N
H51 .2065 .4484 .8277 .038 Uiso calc R 1 . . H
C52 .3422(5) .4465(3) .8900(2) .0282(11) Uani d . 1 . . C
H52 .4234 .4242 .8883 .042 Uiso calc R 1 . . H
C53 .2747(6) .4183(3) .9449(3) .0351(12) Uani d . 1 . . C
H53 .3184 .4358 .9799 .053 Uiso calc R 1 . . H
C54 .1412(6) .4424(4) .9494(3) .0494(16) Uani d . 1 . . C
H54A .1388 .4913 .9475 .049 Uiso calc R 1 . . H
H54B .1065 .4275 .9865 .049 Uiso calc R 1 . . H
H54C .0940 .4237 .9172 .049 Uiso calc R 1 . . H
C55 .2831(8) .3411(3) .9472(3) .0538(18) Uani d . 1 . . C
H55A .2409 .3247 .9819 .054 Uiso calc R 1 . . H
H55B .3687 .3276 .9488 .054 Uiso calc R 1 . . H
H55C .2452 .3221 .9123 .054 Uiso calc R 1 . . H
C56 .3652(5) .5227(3) .8918(2) .0279(11) Uani d . 1 . . C
N57 .3736(4) .5605(2) .84380(18) .0270(9) Uani d . 1 . . N
C58 .4018(5) .6272(3) .8587(2) .0272(10) Uani d . 1 . . C
C59 .4119(6) .6400(3) .9182(3) .0378(13) Uani d . 1 . . C
H59 .4291 .6825 .9348 .057 Uiso calc R 1 . . H
S60 .38869(17) .56700(7) .95752(6) .0400(4) Uani d . 1 . . S
C61 .4156(5) .6798(3) .8121(2) .0274(10) Uani d . 1 . . C
O62 .4385(4) .7401(2) .82502(17) .0330(9) Uani d . 1 . . O

loop_
_atom_site_aniso_label
_atom_site_aniso_U_11
_atom_site_aniso_U_22
_atom_site_aniso_U_33
_atom_site_aniso_U_12
_atom_site_aniso_U_13
_atom_site_aniso_U_23
N1 .023(2) .029(2) .029(2) .0002(18) .0034(17) .0018(17)
C2 .021(2) .029(2) .033(3) .001(2) .003(2) .003(2)
C3 .032(3) .038(3) .030(3) -.007(2) .002(2) .005(2)
C4 .062(4) .053(4) .033(3) -.005(4) .005(3) .004(3)
C5 .048(4) .061(4) .046(4) .011(3) .002(3) -.011(3)
C6 .055(4) .083(6) .069(5) .016(4) .005(4) -.024(5)
C7 .026(3) .032(3) .031(3) -.002(2) -.001(2) .007(2)
O8 .0231(18) .0295(19) .048(2) -.0036(15) -.0042(17) .0061(17)
N9 .021(2) .028(2) .040(2) -.0026(18) -.0004(19) .0044(19)
C10 .020(2) .035(3) .041(3) .004(2) -.002(2) .008(2)
C11 .039(3) .027(3) .059(4) -.002(3) -.002(3) .013(3)
C12 .036(3) .038(3) .069(4) -.008(3) -.003(3) -.003(3)
O13 .036(2) .054(3) .057(3) -.001(2) .000(2) .021(2)
S14 .0617(12) .0923(16) .0619(12) .0161(12) -.0103(10) .0114(11)
O15 .070(4) .095(5) .065(4) -.002(4) .000(3) .014(3)
O16 .062(4) .109(6) .111(6) .006(4) -.023(4) .015(5)
C17 .070(6) .087(7) .091(7) -.011(5) -.019(5) .003(6)
C18 .021(2) .030(3) .048(3) -.002(2) -.005(2) .001(2)
O19 .0254(19) .036(2) .065(3) .0026(17) -.001(2) .002(2)
N20 .025(2) .035(2) .039(2) .002(2) -.003(2) -.003(2)
C21 .046(3) .046(3) .036(3) .000(3) -.001(3) -.003(3)
C22 .108(8) .081(6) .045(4) -.039(6) -.002(5) -.022(4)
C23 .080(6) .109(8) .073(6) .001(6) -.006(5) -.029(6)
C24 .143(11) .072(6) .123(10) -.012(8) -.036(9) -.037(7)
C25 .027(3) .034(3) .030(3) .006(2) -.004(2) -.007(2)
N26 .026(2) .035(2) .031(2) .007(2) -.0001(19) -.0008(19)
C27 .026(2) .032(3) .034(3) .003(2) .004(2) -.001(2)
C28 .047(3) .044(3) .034(3) .006(3) .011(3) .005(3)
S29 .0652(10) .0462(8) .0304(7) .0086(8) .0076(7) -.0042(6)
C30 .020(2) .036(3) .030(2) .006(2) .001(2) .000(2)
O31 .036(2) .039(2) .034(2) -.0009(18) .0069(17) .0054(17)
N32 .023(2) .030(2) .031(2) .0030(18) -.0016(18) -.0034(18)
C33 .033(3) .027(2) .028(2) .005(2) -.001(2) -.001(2)
C34 .041(3) .033(3) .032(3) .002(3) -.003(2) .000(2)
C35 .128(8) .057(4) .034(3) .037(5) -.012(4) -.007(3)
C36 .055(4) .046(3) .042(3) .011(3) -.016(3) -.004(3)
C37 .085(6) .061(5) .067(5) .030(5) -.016(5) .010(4)
C38 .034(3) .028(2) .024(2) .000(2) -.003(2) -.003(2)
O39 .0294(19) .0281(18) .038(2) -.0047(16) .0033(16) -.0009(16)
N40 .0215(19) .027(2) .033(2) .0002(18) -.0012(18) .0026(18)
C41 .022(2) .027(2) .031(2) .004(2) -.001(2) -.002(2)
C42 .034(3) .030(3) .036(3) .002(2) -.007(2) -.004(2)
C43 .042(3) .031(3) .052(3) -.008(3) -.009(3) .014(3)
O44 .039(2) .045(2) .039(2) .0089(19) -.0116(19) -.0099(19)
S45 .0608(12) .0955(15) .0365(8) -.0210(12) .0043(8) -.0025(9)
O46 .089(4) .079(4) .052(3) -.033(4) -.021(3) .009(3)
O47 .066(3) .069(3) .058(3) .002(3) .002(3) .003(3)
C48 .070(5) .060(5) .065(5) -.009(4) -.006(4) .010(4)
C49 .018(2) .028(2) .030(2) -.001(2) .001(2) -.001(2)
O50 .0228(18) .0370(19) .037(2) .0070(17) -.0026(16) -.0024(17)
N51 .0199(18) .029(2) .027(2) .0049(18) .0015(17) -.0004(17)
C52 .027(2) .029(2) .028(2) .005(2) -.002(2) .002(2)
C53 .037(3) .039(3) .030(3) .002(3) .000(2) .006(2)
C54 .039(3) .064(4) .046(3) .003(3) .017(3) .014(3)
C55 .079(5) .034(3) .049(4) .001(3) .017(4) .014(3)
C56 .024(2) .031(3) .029(2) .008(2) -.001(2) .000(2)
N57 .023(2) .033(2) .025(2) .0015(18) .0012(17) .0003(17)
C58 .024(2) .026(2) .032(3) .005(2) -.004(2) .001(2)
C59 .040(3) .037(3) .037(3) .003(3) -.006(3) -.002(2)
S60 .0593(9) .0365(7) .0242(6) .0003(7) -.0033(6) .0001(5)
C61 .016(2) .034(3) .032(3) .002(2) -.002(2) .003(2)
O62 .0307(19) .0334(19) .035(2) .0009(17) -.0036(16) -.0048(16)

loop_
_atom_type_symbol
_atom_type_description
_atom_type_scat_dispersion_real
_atom_type_scat_dispersion_imag
_atom_type_scat_source
C C .0033 .0016 'International Tables Vol C Tables 4.2.6.8 and 6.1.1.4'
H H .0000 .0000 'International Tables Vol C Tables 4.2.6.8 and 6.1.1.4'
N N .0061 .0033 'International Tables Vol C Tables 4.2.6.8 and 6.1.1.4'
O O .0106 .0060 'International Tables Vol C Tables 4.2.6.8 and 6.1.1.4'
S S .1246 .1234 'International Tables Vol C Tables 4.2.6.8 and 6.1.1.4'

loop_
_geom_angle_atom_site_label_1
_geom_angle_atom_site_label_2
_geom_angle_atom_site_label_3
_geom_angle
C61 N1 C2 120.1(4)
N1 C2 C7 108.2(4)
N1 C2 C3 111.2(4)
C7 C2 C3 112.7(4)
C2 C3 C5 108.7(5)
C2 C3 C4 110.1(5)
C5 C3 C4 109.6(5)
C6 C5 C3 112.5(6)
O8 C7 N9 122.4(5)
O8 C7 C2 122.8(5)
N9 C7 C2 114.8(5)
C7 N9 C10 120.4(5)
N9 C10 C18 114.2(4)
N9 C10 C11 111.0(5)
C18 C10 C11 110.3(5)
O13 C11 C12 108.4(5)
O13 C11 C10 107.9(5)
C12 C11 C10 114.0(5)
C11 O13 S14 119.5(4)
O15 S14 O16 109.3(5)
O15 S14 O13 102.3(3)
O16 S14 O13 105.4(4)
C17 O16 S14 117.8(6)
O19 C18 N20 122.9(6)
O19 C18 C10 119.0(5)
N20 C18 C10 118.1(5)
C18 N20 C21 121.3(5)
N20 C21 C22 114.8(6)
N20 C21 C25 107.7(5)
C22 C21 C25 115.3(6)
C23 C22 C24 114.8(11)
C23 C22 C21 113.3(8)
C24 C22 C21 109.3(9)
N26 C25 C21 122.0(5)
N26 C25 S29 114.9(4)
C21 C25 S29 123.0(4)
C25 N26 C27 110.2(5)
C28 C27 N26 115.1(5)
C28 C27 C30 123.8(5)
N26 C27 C30 121.1(5)
C27 C28 S29 109.9(5)
C28 S29 C25 89.9(3)
O31 C30 N32 123.0(5)
O31 C30 C27 121.2(5)
N32 C30 C27 115.7(5)
C30 N32 C33 119.5(4)
N32 C33 C38 108.8(4)
N32 C33 C34 111.6(4)
C38 C33 C34 111.6(4)
C35 C34 C36 111.4(6)
C35 C34 C33 109.4(5)
C36 C34 C33 110.2(5)
C37 C36 C34 114.4(7)
O39 C38 N40 122.8(5)
O39 C38 C33 122.5(5)
N40 C38 C33 114.7(5)
C38 N40 C41 121.0(4)
N40 C41 C49 113.8(4)
N40 C41 C42 112.7(4)
C49 C41 C42 109.8(4)
O44 C42 C43 107.3(5)
O44 C42 C41 107.7(4)
C43 C42 C41 114.3(5)
C42 O44 S45 117.0(4)
O46 S45 O47 113.1(3)
O46 S45 O44 99.8(3)
O47 S45 O44 105.7(3)
C48 O47 S45 116.1(6)
O50 C49 N51 123.7(5)
O50 C49 C41 119.2(5)
N51 C49 C41 117.1(4)
C49 N51 C52 121.3(4)
N51 C52 C56 107.8(4)
N51 C52 C53 113.0(4)
C56 C52 C53 114.2(4)
C55 C53 C54 111.4(6)
C55 C53 C52 110.9(5)
C54 C53 C52 113.0(5)
N57 C56 C52 123.0(5)
N57 C56 S60 114.1(4)
C52 C56 S60 122.8(4)
C56 N57 C58 110.5(4)
C59 C58 N57 115.4(5)
C59 C58 C61 123.9(5)
N57 C58 C61 120.7(5)
C58 C59 S60 110.1(4)
C59 S60 C56 90.0(3)
O62 C61 N1 122.5(5)
O62 C61 C58 121.2(5)
N1 C61 C58 116.3(5)

loop_
_geom_bond_atom_site_label_1
_geom_bond_atom_site_label_2
_geom_bond_site_symmetry_2
_geom_bond_distance
_geom_bond_publ_flag
N1 C61 . 1.348(7) ?
N1 C2 . 1.460(6) ?
C2 C7 . 1.532(7) ?
C2 C3 . 1.532(7) ?
C3 C5 . 1.543(9) ?
C3 C4 . 1.544(8) ?
C5 C6 . 1.514(10) ?
C7 O8 . 1.236(7) ?
C7 N9 . 1.351(7) ?
N9 C10 . 1.459(7) ?
C10 C18 . 1.519(8) ?
C10 C11 . 1.547(7) ?
C11 O13 . 1.453(8) ?
C11 C12 . 1.516(9) ?
O13 S14 . 1.602(5) ?
S14 O15 . 1.431(7) ?
S14 O16 . 1.540(8) ?
O16 C17 . 1.470(13) ?
C18 O19 . 1.229(7) ?
C18 N20 . 1.351(8) ?
N20 C21 . 1.454(8) ?
C21 C22 . 1.519(10) ?
C21 C25 . 1.521(9) ?
C22 C23 . 1.391(15) ?
C22 C24 . 1.492(15) ?
C25 N26 . 1.310(7) ?
C25 S29 . 1.722(6) ?
N26 C27 . 1.390(7) ?
C27 C28 . 1.371(8) ?
C27 C30 . 1.469(8) ?
C28 S29 . 1.708(7) ?
C30 O31 . 1.240(7) ?
C30 N32 . 1.351(7) ?
N32 C33 . 1.457(6) ?
C33 C38 . 1.530(7) ?
C33 C34 . 1.540(7) ?
C34 C35 . 1.524(9) ?
C34 C36 . 1.538(9) ?
C36 C37 . 1.522(10) ?
C38 O39 . 1.235(7) ?
C38 N40 . 1.356(7) ?
N40 C41 . 1.448(6) ?
C41 C49 . 1.533(7) ?
C41 C42 . 1.537(7) ?
C42 O44 . 1.454(7) ?
C42 C43 . 1.514(9) ?
O44 S45 . 1.627(5) ?
S45 O46 . 1.449(6) ?
S45 O47 . 1.565(6) ?
O47 C48 . 1.438(10) ?
C49 O50 . 1.229(6) ?
C49 N51 . 1.348(7) ?
N51 C52 . 1.462(7) ?
C52 C56 . 1.515(7) ?
C52 C53 . 1.537(7) ?
C53 C55 . 1.518(8) ?
C53 C54 . 1.518(9) ?
C56 N57 . 1.315(7) ?
C56 S60 . 1.734(5) ?
N57 C58 . 1.383(7) ?
C58 C59 . 1.369(8) ?
C58 C61 . 1.479(7) ?
C59 S60 . 1.701(6) ?
C61 O62 . 1.241(7) ?

loop_
_geom_hbond_atom_site_label_D
_geom_hbond_atom_site_label_H
_geom_hbond_atom_site_label_A
_geom_hbond_site_symmetry_A
_geom_hbond_distance_DH
_geom_hbond_distance_HA
_geom_hbond_distance_DA
_geom_hbond_angle_DHA
_geom_hbond_publ_flag
N1 H1 O39 . .860 2.168 2.983(6) 158.1 no
N9 H9 O50 3_656 .859 1.981 2.818(5) 164.8 no
N20 H20 O62 . .861 2.201 3.017(6) 158.3 no
N32 H32 O8 . .860 2.129 2.950(6) 159.6 no
N40 H40 O19 3_546 .861 1.973 2.813(6) 165.0 no
N51 H51 O31 . .860 2.300 3.112(6) 157.6 no

loop_
_geom_torsion_atom_site_label_1
_geom_torsion_atom_site_label_2
_geom_torsion_atom_site_label_3
_geom_torsion_atom_site_label_4
_geom_torsion
_geom_torsion_publ_flag
C61 N1 C2 C3 163.9(4) no
C61 N1 C2 C7 -71.7(6) no
C2 N1 C61 C58 -179.0(4) no
C2 N1 C61 O62 -.9(7) no
N1 C2 C3 C4 168.8(4) no
N1 C2 C3 C5 -70.3(6) no
C7 C2 C3 C4 46.8(6) no
C7 C2 C3 C5 167.7(5) no
N1 C2 C7 O8 -59.1(6) no
N1 C2 C7 N9 120.6(5) no
C3 C2 C7 O8 64.6(7) no
C3 C2 C7 N9 -115.8(5) no
C2 C3 C5 C6 164.9(6) no
C4 C3 C5 C6 -75.7(7) no
C2 C7 N9 C10 -174.9(4) no
O8 C7 N9 C10 4.8(8) no
C7 N9 C10 C11 -155.1(5) no
C7 N9 C10 C18 79.6(6) no
N9 C10 C11 C12 -71.8(6) no
N9 C10 C11 O13 48.4(6) no
C18 C10 C11 C12 55.4(7) no
C18 C10 C11 O13 175.6(4) no
N9 C10 C18 O19 -176.3(5) no
N9 C10 C18 N20 4.2(7) no
C11 C10 C18 O19 57.9(7) no
C11 C10 C18 N20 -121.6(5) no
C10 C11 O13 S14 110.1(5) no
C12 C11 O13 S14 -126.2(5) no
C11 O13 S14 O15 177.9(5) no
C11 O13 S14 O16 -67.7(5) no
O13 S14 O16 C17 -67.8(7) no
O15 S14 O16 C17 41.7(8) no
C10 C18 N20 C21 -167.8(5) no
O19 C18 N20 C21 12.8(8) no
C18 N20 C21 C22 -113.3(6) no
C18 N20 C21 C25 115.2(6) no
N20 C21 C22 C23 -68.8(7) no
N20 C21 C22 C24 61.4(7) no
C25 C21 C22 C23 58.4(7) no
C25 C21 C22 C24 -171.5(6) no
N20 C21 C25 N26 -17.0(7) no
N20 C21 C25 S29 166.8(4) no
C22 C21 C25 N26 -147.3(5) no
C22 C21 C25 S29 36.5(7) no
C21 C25 N26 C27 -176.8(5) no
S29 C25 N26 C27 -.3(6) no
C21 C25 S29 C28 176.3(5) no
N26 C25 S29 C28 -.2(5) no
C25 N26 C27 C28 .8(7) no
C25 N26 C27 C30 179.8(5) no
N26 C27 C28 S29 -.9(7) no
C30 C27 C28 S29 -179.8(4) no
N26 C27 C30 O31 175.4(5) no
N26 C27 C30 N32 -6.9(7) no
C28 C27 C30 O31 -5.8(8) no
C28 C27 C30 N32 171.9(5) no
C27 C28 S29 C25 .6(5) no
C27 C30 N32 C33 -177.3(4) no
O31 C30 N32 C33 .4(7) no
C30 N32 C33 C34 162.1(4) no
C30 N32 C33 C38 -74.1(6) no
N32 C33 C34 C35 174.0(5) no
N32 C33 C34 C36 -62.0(6) no
C38 C33 C34 C35 51.8(6) no
C38 C33 C34 C36 175.8(5) no
N32 C33 C38 O39 -61.2(6) no
N32 C33 C38 N40 118.2(5) no
C34 C33 C38 O39 62.4(7) no
C34 C33 C38 N40 -118.2(5) no
C33 C34 C36 C37 168.0(6) no
C35 C34 C36 C37 -69.4(8) no
C33 C38 N40 C41 -176.6(4) no
O39 C38 N40 C41 2.7(8) no
C38 N40 C41 C42 -150.5(5) no
C38 N40 C41 C49 83.9(6) no
N40 C41 C42 C43 -69.9(6) no
N40 C41 C42 O44 49.0(6) no
C49 C41 C42 C43 57.8(6) no
C49 C41 C42 O44 176.7(4) no
N40 C41 C49 O50 -176.0(4) no
N40 C41 C49 N51 2.8(6) no
C42 C41 C49 O50 57.0(6) no
C42 C41 C49 N51 -124.2(5) no
C41 C42 O44 S45 103.7(4) no
C43 C42 O44 S45 -132.9(4) no
C42 O44 S45 O46 -177.8(4) no
C42 O44 S45 O47 -60.2(4) no
O44 S45 O47 C48 -74.3(6) no
O46 S45 O47 C48 34.2(6) no
C41 C49 N51 C52 -164.2(4) no
O50 C49 N51 C52 14.6(8) no
C49 N51 C52 C53 -114.2(5) no
C49 N51 C52 C56 118.7(5) no
N51 C52 C53 C54 -56.1(6) no
N51 C52 C53 C55 70.7(6) no
C56 C52 C53 C54 67.5(6) no
C56 C52 C53 C55 -165.7(5) no
N51 C52 C56 N57 -25.2(7) no
N51 C52 C56 S60 157.5(4) no
C53 C52 C56 N57 -151.6(5) no
C53 C52 C56 S60 31.1(6) no
C52 C56 N57 C58 -176.1(5) no
S60 C56 N57 C58 1.4(6) no
C52 C56 S60 C59 176.9(5) no
N57 C56 S60 C59 -.6(4) no
C56 N57 C58 C59 -1.7(6) no
C56 N57 C58 C61 -179.7(5) no
N57 C58 C59 S60 1.3(6) no
C61 C58 C59 S60 179.2(4) no
N57 C58 C61 N1 -3.5(7) no
N57 C58 C61 O62 178.4(5) no
C59 C58 C61 N1 178.8(5) no
C59 C58 C61 O62 .6(8) no
C58 C59 S60 C56 -.4(4) no
